data_7160777
loop_
_publ_author_name
'Qiu, Shaotong'
'Mao, Yangxin'
'Yang, Zhicheng'
'Liu, Jiangan'
'Shangguan, Yimin'
'Wang, Xinlei'
'Zou, Chun'
'Zhao, Yun-Hui'
'Zheng, Baishu'
'Zhou, Hu'

_publ_section_title
;
 Cu-catalyzed oxygen-transferring hydrazonation of enynones.
;
_journal_issue 42
_journal_name_full 'Organic &amp; biomolecular chemistry'
_journal_page_first 9582
_journal_page_last 9586
_journal_paper_doi 10.1039/d5ob01444a
_journal_volume 23
_journal_year 2025
_chemical_formula_moiety 'C28 H24 N2 O4 S'
_chemical_formula_sum 'C28 H24 N2 O4 S'
_chemical_formula_weight 484.55
_space_group_crystal_system triclinic
_space_group_IT_number 2
_space_group_name_Hall '-P 1'
_space_group_name_H-M_alt 'P -1'
_atom_sites_solution_hydrogens mixed
_atom_sites_solution_primary dual
_audit_creation_date 2025-02-26
_audit_creation_method
;
Olex2 1.5
(compiled 2024.02.16 svn.r378c4104 for OlexSys, GUI svn.r6928)
;
_audit_update_record
;
2025-09-08 deposited with the CCDC.	2025-10-03 downloaded from the CCDC.
;
_cell_angle_alpha 79.973(2)
_cell_angle_beta 75.930(2)
_cell_angle_gamma 69.314(2)
_cell_formula_units_Z 2
_cell_length_a 9.2746(4)
_cell_length_b 10.8766(5)
_cell_length_c 13.2311(6)
_cell_measurement_reflns_used 9874
_cell_measurement_temperature 296.15
_cell_measurement_theta_max 27.370
_cell_measurement_theta_min 2.442
_cell_volume 1205.45(10)
_computing_cell_refinement 'SAINT V8.40B (?, 2016)'
_computing_data_reduction 'SAINT V8.40B (?, 2016)'
_computing_molecular_graphics 'Olex2 1.5 (Dolomanov et al., 2009)'
_computing_publication_material 'Olex2 1.5 (Dolomanov et al., 2009)'
_computing_structure_refinement 'SHELXL 2018/3 (Sheldrick, 2015)'
_computing_structure_solution 'SHELXT 2018/2 (Sheldrick, 2018)'
_diffrn_ambient_temperature 296.15
_diffrn_measured_fraction_theta_full 0.998
_diffrn_measured_fraction_theta_max 0.998
_diffrn_measurement_device_type 'Bruker D8 QUEST Mo'
_diffrn_measurement_method '\f and \w scans'
_diffrn_radiation_type MoK\a
_diffrn_radiation_wavelength 0.71073
_diffrn_reflns_av_R_equivalents 0.0448
_diffrn_reflns_av_unetI/netI 0.0219
_diffrn_reflns_Laue_measured_fraction_full 0.998
_diffrn_reflns_Laue_measured_fraction_max 0.998
_diffrn_reflns_limit_h_max 11
_diffrn_reflns_limit_h_min -11
_diffrn_reflns_limit_k_max 12
_diffrn_reflns_limit_k_min -12
_diffrn_reflns_limit_l_max 15
_diffrn_reflns_limit_l_min -15
_diffrn_reflns_number 48767
_diffrn_reflns_point_group_measured_fraction_full 0.998
_diffrn_reflns_point_group_measured_fraction_max 0.998
_diffrn_reflns_theta_full 25.009
_diffrn_reflns_theta_max 25.009
_diffrn_reflns_theta_min 2.011
_diffrn_source_current 1.4
_diffrn_source_power 0.07
_diffrn_source_voltage 50.0
_exptl_absorpt_coefficient_mu 0.172
_exptl_absorpt_correction_T_max 0.7456
_exptl_absorpt_correction_T_min 0.7023
_exptl_absorpt_correction_type multi-scan
_exptl_absorpt_process_details
;
SADABS-2016/2 (Bruker,2016/2) was used for absorption correction.
wR2(int) was 0.1304 before and 0.0578 after correction.
The Ratio of minimum to maximum transmission is 0.9419.
The \l/2 correction factor is Not present.
;
_exptl_crystal_colour colourless
_exptl_crystal_colour_primary colourless
_exptl_crystal_density_diffrn 1.335
_exptl_crystal_description block
_exptl_crystal_F_000 508
_exptl_crystal_size_max 0.32
_exptl_crystal_size_mid 0.28
_exptl_crystal_size_min 0.24
_refine_diff_density_max 0.166
_refine_diff_density_min -0.432
_refine_diff_density_rms 0.042
_refine_ls_extinction_method none
_refine_ls_goodness_of_fit_ref 1.060
_refine_ls_hydrogen_treatment mixed
_refine_ls_matrix_type full
_refine_ls_number_parameters 321
_refine_ls_number_reflns 4224
_refine_ls_number_restraints 0
_refine_ls_restrained_S_all 1.060
_refine_ls_R_factor_all 0.0399
_refine_ls_R_factor_gt 0.0375
_refine_ls_shift/su_max 0.001
_refine_ls_shift/su_mean 0.000
_refine_ls_structure_factor_coef Fsqd
_refine_ls_weighting_details 'w=1/[\s^2^(Fo^2^)+(0.0533P)^2^+0.3022P] where P=(Fo^2^+2Fc^2^)/3'
_refine_ls_weighting_scheme calc
_refine_ls_wR_factor_gt 0.1005
_refine_ls_wR_factor_ref 0.1028
_reflns_Friedel_coverage 0.000
_reflns_number_gt 3907
_reflns_number_total 4224
_reflns_threshold_expression 'I > 2\s(I)'
_cod_data_source_file d5ob01444a2.cif
_cod_data_source_block z20250225a
_cod_depositor_comments 'Adding full bibliography for 7160776--7160777.cif.'
_cod_original_cell_volume 1205.46(10)
_cod_database_code 7160777
_shelx_shelxl_version_number 2018/3
_shelx_space_group_comment
;
The symmetry employed for this shelxl refinement is uniquely defined
by the following loop, which should always be used as a source of
symmetry information in preference to the above space-group names.
They are only intended as comments.
;
_shelx_estimated_absorpt_t_max 0.960
_shelx_estimated_absorpt_t_min 0.947
_olex2_refinement_description
;
1. Fixed Uiso
 At 1.2 times of:
  All C(H) groups, All C(H,H) groups
 At 1.5 times of:
  All C(H,H,H) groups
2.a Secondary CH2 refined with riding coordinates:
 C21(H21A,H21B)
2.b Aromatic/amide H refined with riding coordinates:
 C2(H2), C3(H3), C5(H5), C6(H6), C10(H10), C11(H11), C12(H12), C13(H13),
 C14(H14), C16(H16), C17(H17), C18(H18), C19(H19), C24(H24), C25(H25), C26(H26),
  C27(H27), C28(H28)
2.c Idealised Me refined as rotating group:
 C7(H7A,H7B,H7C)
;
_olex2_submission_special_instructions 'No special instructions were received'

loop_
_space_group_symop_operation_xyz
'x, y, z'
'-x, -y, -z'

loop_
_atom_site_label
_atom_site_type_symbol
_atom_site_fract_x
_atom_site_fract_y
_atom_site_fract_z
_atom_site_U_iso_or_equiv
_atom_site_adp_type
_atom_site_occupancy
_atom_site_site_symmetry_order
_atom_site_calc_flag
_atom_site_refinement_flags_posn
_atom_site_refinement_flags_adp
_atom_site_refinement_flags_occupancy
_atom_site_disorder_assembly
_atom_site_disorder_group
S1 S 1.06888(4) 0.15943(4) 0.66049(3) 0.04565(13) Uani 1 1 d . . . . .
O1 O 1.18866(13) 0.21846(13) 0.64493(9) 0.0607(3) Uani 1 1 d . . . . .
O2 O 1.11005(15) 0.02367(11) 0.64556(9) 0.0616(3) Uani 1 1 d . . . . .
O3 O 0.62941(18) 0.44744(14) 0.38147(13) 0.0809(4) Uani 1 1 d . . . . .
O4 O 0.92201(14) 0.47340(12) 0.78782(10) 0.0602(3) Uani 1 1 d . . . . .
N1 N 0.98109(15) 0.17613(14) 0.78507(10) 0.0469(3) Uani 1 1 d . . . . .
N2 N 0.83748(15) 0.15210(12) 0.80673(10) 0.0445(3) Uani 1 1 d . . . . .
C1 C 0.93061(17) 0.25043(14) 0.58273(11) 0.0424(3) Uani 1 1 d . . . . .
C2 C 0.89729(18) 0.38571(15) 0.56104(12) 0.0465(3) Uani 1 1 d . . . . .
H2 H 0.943533 0.429421 0.591355 0.056 Uiso 1 1 calc R U . . .
C3 C 0.79559(19) 0.45595(15) 0.49452(13) 0.0506(4) Uani 1 1 d . . . . .
H3 H 0.772577 0.546887 0.480284 0.061 Uiso 1 1 calc R U . . .
C4 C 0.7284(2) 0.39001(17) 0.44933(14) 0.0551(4) Uani 1 1 d . . . . .
C5 C 0.7604(2) 0.25465(18) 0.47273(17) 0.0670(5) Uani 1 1 d . . . . .
H5 H 0.713423 0.210873 0.443135 0.080 Uiso 1 1 calc R U . . .
C6 C 0.8606(2) 0.18522(16) 0.53895(15) 0.0565(4) Uani 1 1 d . . . . .
H6 H 0.881442 0.094615 0.554465 0.068 Uiso 1 1 calc R U . . .
C7 C 0.6103(3) 0.5806(2) 0.3412(2) 0.0935(8) Uani 1 1 d . . . . .
H7A H 0.541090 0.607346 0.292236 0.140 Uiso 1 1 calc R U . . .
H7B H 0.710654 0.588800 0.306582 0.140 Uiso 1 1 calc R U . . .
H7C H 0.566099 0.636006 0.397689 0.140 Uiso 1 1 calc R U . . .
C8 C 0.74337(17) 0.18651(13) 0.89366(11) 0.0401(3) Uani 1 1 d . . . . .
C9 C 0.58648(17) 0.17138(13) 0.91129(11) 0.0408(3) Uani 1 1 d . . . . .
C10 C 0.5328(2) 0.14776(18) 0.82951(13) 0.0562(4) Uani 1 1 d . . . . .
H10 H 0.598313 0.136477 0.763953 0.067 Uiso 1 1 calc R U . . .
C11 C 0.3832(2) 0.1409(2) 0.84480(15) 0.0665(5) Uani 1 1 d . . . . .
H11 H 0.348654 0.124762 0.789604 0.080 Uiso 1 1 calc R U . . .
C12 C 0.2847(2) 0.15793(18) 0.94130(16) 0.0610(4) Uani 1 1 d . . . . .
H12 H 0.182652 0.156360 0.950653 0.073 Uiso 1 1 calc R U . . .
C13 C 0.3374(2) 0.17718(18) 1.02351(15) 0.0585(4) Uani 1 1 d . . . . .
H13 H 0.272355 0.185581 1.089375 0.070 Uiso 1 1 calc R U . . .
C14 C 0.48722(19) 0.18411(16) 1.00869(13) 0.0502(4) Uani 1 1 d . . . . .
H14 H 0.521937 0.197518 1.064875 0.060 Uiso 1 1 calc R U . . .
C15 C 0.78334(16) 0.24421(14) 0.97395(11) 0.0397(3) Uani 1 1 d . . . . .
C16 C 0.85268(18) 0.16036(16) 1.05428(12) 0.0473(4) Uani 1 1 d . . . . .
H16 H 0.871718 0.070001 1.057744 0.057 Uiso 1 1 calc R U . . .
C17 C 0.8932(2) 0.20999(19) 1.12845(13) 0.0570(4) Uani 1 1 d . . . . .
H17 H 0.939447 0.153471 1.181524 0.068 Uiso 1 1 calc R U . . .
C18 C 0.8647(2) 0.3439(2) 1.12330(14) 0.0629(5) Uani 1 1 d . . . . .
H18 H 0.893252 0.377713 1.172452 0.075 Uiso 1 1 calc R U . . .
C19 C 0.7941(2) 0.42768(18) 1.04577(14) 0.0588(4) Uani 1 1 d . . . . .
H19 H 0.774410 0.517962 1.043707 0.071 Uiso 1 1 calc R U . . .
C20 C 0.75136(17) 0.38000(15) 0.97024(12) 0.0443(3) Uani 1 1 d . . . . .
C21 C 0.67123(19) 0.47621(15) 0.88817(13) 0.0507(4) Uani 1 1 d . . . . .
H21A H 0.588887 0.548954 0.922097 0.061 Uiso 1 1 calc R U . . .
H21B H 0.621786 0.432297 0.855940 0.061 Uiso 1 1 calc R U . . .
C22 C 0.78071(18) 0.53119(15) 0.80336(12) 0.0444(3) Uani 1 1 d . . . . .
C23 C 0.71140(19) 0.65719(14) 0.74109(11) 0.0457(3) Uani 1 1 d . . . . .
C24 C 0.5507(2) 0.70903(17) 0.74088(14) 0.0571(4) Uani 1 1 d . . . . .
H24 H 0.484490 0.661993 0.777486 0.068 Uiso 1 1 calc R U . . .
C25 C 0.4897(3) 0.8295(2) 0.68670(16) 0.0719(5) Uani 1 1 d . . . . .
H25 H 0.382435 0.863555 0.687055 0.086 Uiso 1 1 calc R U . . .
C26 C 0.5860(3) 0.8993(2) 0.63250(16) 0.0845(7) Uani 1 1 d . . . . .
H26 H 0.544150 0.981010 0.596633 0.101 Uiso 1 1 calc R U . . .
C27 C 0.7457(3) 0.8483(2) 0.63099(16) 0.0856(7) Uani 1 1 d . . . . .
H27 H 0.811092 0.895687 0.593591 0.103 Uiso 1 1 calc R U . . .
C28 C 0.8087(2) 0.72762(18) 0.68452(14) 0.0628(5) Uani 1 1 d . . . . .
H28 H 0.916356 0.693523 0.682685 0.075 Uiso 1 1 calc R U . . .
H1 H 0.980(2) 0.2485(19) 0.8026(14) 0.055(5) Uiso 1 1 d . . . . .

loop_
_atom_site_aniso_label
_atom_site_aniso_U_11
_atom_site_aniso_U_22
_atom_site_aniso_U_33
_atom_site_aniso_U_23
_atom_site_aniso_U_13
_atom_site_aniso_U_12
S1 0.0403(2) 0.0489(2) 0.0426(2) -0.00576(16) -0.00506(15) -0.00971(16)
O1 0.0436(6) 0.0845(9) 0.0554(7) -0.0025(6) -0.0083(5) -0.0254(6)
O2 0.0650(7) 0.0483(6) 0.0573(7) -0.0109(5) -0.0097(6) -0.0001(5)
O3 0.0899(10) 0.0722(9) 0.0964(11) 0.0124(8) -0.0561(9) -0.0299(8)
O4 0.0494(7) 0.0575(7) 0.0630(7) -0.0035(6) -0.0042(5) -0.0100(5)
N1 0.0455(7) 0.0519(8) 0.0438(7) -0.0082(6) -0.0051(5) -0.0171(6)
N2 0.0463(7) 0.0452(7) 0.0424(7) -0.0036(5) -0.0075(5) -0.0165(5)
C1 0.0421(8) 0.0435(8) 0.0413(8) -0.0054(6) -0.0051(6) -0.0149(6)
C2 0.0510(8) 0.0453(8) 0.0486(8) -0.0075(6) -0.0082(7) -0.0218(7)
C3 0.0540(9) 0.0408(8) 0.0573(9) -0.0006(7) -0.0117(7) -0.0172(7)
C4 0.0535(9) 0.0570(10) 0.0586(10) -0.0011(8) -0.0196(8) -0.0189(8)
C5 0.0776(12) 0.0560(10) 0.0860(13) -0.0074(9) -0.0392(11) -0.0288(9)
C6 0.0633(10) 0.0416(8) 0.0719(11) -0.0053(7) -0.0226(9) -0.0198(7)
C7 0.1017(18) 0.0760(14) 0.1066(19) 0.0239(13) -0.0568(15) -0.0249(13)
C8 0.0454(8) 0.0360(7) 0.0372(7) 0.0003(6) -0.0093(6) -0.0123(6)
C9 0.0468(8) 0.0354(7) 0.0403(7) 0.0019(6) -0.0119(6) -0.0140(6)
C10 0.0573(10) 0.0725(11) 0.0424(8) 0.0004(8) -0.0148(7) -0.0249(8)
C11 0.0647(11) 0.0863(13) 0.0616(11) -0.0008(9) -0.0272(9) -0.0337(10)
C12 0.0497(9) 0.0624(11) 0.0767(12) -0.0011(9) -0.0151(9) -0.0262(8)
C13 0.0545(10) 0.0617(10) 0.0609(10) -0.0118(8) 0.0012(8) -0.0265(8)
C14 0.0523(9) 0.0540(9) 0.0484(9) -0.0110(7) -0.0060(7) -0.0221(7)
C15 0.0371(7) 0.0431(7) 0.0379(7) -0.0032(6) -0.0050(6) -0.0140(6)
C16 0.0484(8) 0.0460(8) 0.0451(8) 0.0006(6) -0.0106(7) -0.0141(7)
C17 0.0561(10) 0.0731(11) 0.0428(9) 0.0019(8) -0.0159(7) -0.0217(8)
C18 0.0700(11) 0.0787(12) 0.0519(10) -0.0148(9) -0.0162(8) -0.0318(10)
C19 0.0677(11) 0.0523(9) 0.0632(11) -0.0114(8) -0.0132(9) -0.0248(8)
C20 0.0423(8) 0.0442(8) 0.0460(8) -0.0030(6) -0.0064(6) -0.0159(6)
C21 0.0475(9) 0.0419(8) 0.0612(10) 0.0033(7) -0.0131(7) -0.0150(7)
C22 0.0473(9) 0.0420(8) 0.0448(8) -0.0095(6) -0.0089(6) -0.0133(6)
C23 0.0576(9) 0.0424(8) 0.0360(7) -0.0078(6) -0.0072(6) -0.0146(7)
C24 0.0623(10) 0.0565(10) 0.0548(10) -0.0045(8) -0.0219(8) -0.0158(8)
C25 0.0833(14) 0.0645(11) 0.0615(11) -0.0032(9) -0.0339(10) -0.0048(10)
C26 0.120(2) 0.0572(11) 0.0518(11) 0.0041(9) -0.0153(12) -0.0044(12)
C27 0.1151(19) 0.0574(12) 0.0624(12) 0.0056(9) 0.0157(12) -0.0291(12)
C28 0.0679(11) 0.0547(10) 0.0539(10) -0.0049(8) 0.0078(8) -0.0189(8)

loop_
_atom_type_symbol
_atom_type_description
_atom_type_scat_dispersion_real
_atom_type_scat_dispersion_imag
_atom_type_scat_source
C C 0.0033 0.0016 'International Tables Vol C Tables 4.2.6.8 and 6.1.1.4'
H H 0.0000 0.0000 'International Tables Vol C Tables 4.2.6.8 and 6.1.1.4'
N N 0.0061 0.0033 'International Tables Vol C Tables 4.2.6.8 and 6.1.1.4'
O O 0.0106 0.0060 'International Tables Vol C Tables 4.2.6.8 and 6.1.1.4'
S S 0.1246 0.1234 'International Tables Vol C Tables 4.2.6.8 and 6.1.1.4'

loop_
_geom_angle_atom_site_label_1
_geom_angle_atom_site_label_2
_geom_angle_atom_site_label_3
_geom_angle
_geom_angle_site_symmetry_1
_geom_angle_site_symmetry_3
_geom_angle_publ_flag
O1 S1 N1 104.09(7) . . ?
O1 S1 C1 109.72(7) . . ?
O2 S1 O1 120.03(8) . . ?
O2 S1 N1 107.02(7) . . ?
O2 S1 C1 107.44(7) . . ?
N1 S1 C1 107.95(7) . . ?
C4 O3 C7 118.25(16) . . ?
S1 N1 H1 110.2(12) . . ?
N2 N1 S1 111.25(10) . . ?
N2 N1 H1 117.0(12) . . ?
C8 N2 N1 117.52(12) . . ?
C2 C1 S1 120.36(11) . . ?
C6 C1 S1 119.44(12) . . ?
C6 C1 C2 120.12(14) . . ?
C1 C2 H2 119.9 . . ?
C3 C2 C1 120.21(14) . . ?
C3 C2 H2 119.9 . . ?
C2 C3 H3 120.3 . . ?
C4 C3 C2 119.45(15) . . ?
C4 C3 H3 120.3 . . ?
O3 C4 C3 124.94(16) . . ?
O3 C4 C5 115.05(15) . . ?
C3 C4 C5 120.01(15) . . ?
C4 C5 H5 119.7 . . ?
C6 C5 C4 120.53(15) . . ?
C6 C5 H5 119.7 . . ?
C1 C6 H6 120.2 . . ?
C5 C6 C1 119.66(15) . . ?
C5 C6 H6 120.2 . . ?
O3 C7 H7A 109.5 . . ?
O3 C7 H7B 109.5 . . ?
O3 C7 H7C 109.5 . . ?
H7A C7 H7B 109.5 . . ?
H7A C7 H7C 109.5 . . ?
H7B C7 H7C 109.5 . . ?
N2 C8 C9 116.89(13) . . ?
N2 C8 C15 123.39(13) . . ?
C9 C8 C15 119.69(12) . . ?
C10 C9 C8 120.70(14) . . ?
C14 C9 C8 121.12(13) . . ?
C14 C9 C10 118.15(14) . . ?
C9 C10 H10 119.7 . . ?
C11 C10 C9 120.57(16) . . ?
C11 C10 H10 119.7 . . ?
C10 C11 H11 119.8 . . ?
C12 C11 C10 120.36(16) . . ?
C12 C11 H11 119.8 . . ?
C11 C12 H12 120.1 . . ?
C13 C12 C11 119.81(16) . . ?
C13 C12 H12 120.1 . . ?
C12 C13 H13 120.0 . . ?
C12 C13 C14 120.07(16) . . ?
C14 C13 H13 120.0 . . ?
C9 C14 H14 119.5 . . ?
C13 C14 C9 120.98(15) . . ?
C13 C14 H14 119.5 . . ?
C16 C15 C8 119.36(13) . . ?
C20 C15 C8 121.08(12) . . ?
C20 C15 C16 119.56(13) . . ?
C15 C16 H16 119.6 . . ?
C17 C16 C15 120.84(15) . . ?
C17 C16 H16 119.6 . . ?
C16 C17 H17 120.2 . . ?
C18 C17 C16 119.50(16) . . ?
C18 C17 H17 120.2 . . ?
C17 C18 H18 119.9 . . ?
C19 C18 C17 120.26(16) . . ?
C19 C18 H18 119.9 . . ?
C18 C19 H19 119.3 . . ?
C18 C19 C20 121.31(16) . . ?
C20 C19 H19 119.3 . . ?
C15 C20 C21 122.21(13) . . ?
C19 C20 C15 118.51(14) . . ?
C19 C20 C21 119.28(14) . . ?
C20 C21 H21A 108.8 . . ?
C20 C21 H21B 108.8 . . ?
C20 C21 C22 113.92(13) . . ?
H21A C21 H21B 107.7 . . ?
C22 C21 H21A 108.8 . . ?
C22 C21 H21B 108.8 . . ?
O4 C22 C21 120.27(14) . . ?
O4 C22 C23 121.46(14) . . ?
C23 C22 C21 118.26(13) . . ?
C24 C23 C22 122.04(15) . . ?
C28 C23 C22 118.92(15) . . ?
C28 C23 C24 119.00(16) . . ?
C23 C24 H24 119.8 . . ?
C25 C24 C23 120.34(19) . . ?
C25 C24 H24 119.8 . . ?
C24 C25 H25 119.8 . . ?
C26 C25 C24 120.3(2) . . ?
C26 C25 H25 119.8 . . ?
C25 C26 H26 120.0 . . ?
C25 C26 C27 119.94(19) . . ?
C27 C26 H26 120.0 . . ?
C26 C27 H27 119.8 . . ?
C28 C27 C26 120.5(2) . . ?
C28 C27 H27 119.8 . . ?
C23 C28 H28 120.0 . . ?
C27 C28 C23 119.9(2) . . ?
C27 C28 H28 120.0 . . ?

loop_
_geom_bond_atom_site_label_1
_geom_bond_atom_site_label_2
_geom_bond_distance
_geom_bond_site_symmetry_2
_geom_bond_publ_flag
S1 O1 1.4266(12) . ?
S1 O2 1.4254(12) . ?
S1 N1 1.6614(13) . ?
S1 C1 1.7530(15) . ?
O3 C4 1.356(2) . ?
O3 C7 1.418(3) . ?
O4 C22 1.2193(19) . ?
N1 N2 1.3995(18) . ?
N1 H1 0.855(19) . ?
N2 C8 1.2868(19) . ?
C1 C2 1.385(2) . ?
C1 C6 1.383(2) . ?
C2 H2 0.9300 . ?
C2 C3 1.381(2) . ?
C3 H3 0.9300 . ?
C3 C4 1.381(2) . ?
C4 C5 1.389(2) . ?
C5 H5 0.9300 . ?
C5 C6 1.367(3) . ?
C6 H6 0.9300 . ?
C7 H7A 0.9600 . ?
C7 H7B 0.9600 . ?
C7 H7C 0.9600 . ?
C8 C9 1.480(2) . ?
C8 C15 1.499(2) . ?
C9 C10 1.391(2) . ?
C9 C14 1.387(2) . ?
C10 H10 0.9300 . ?
C10 C11 1.380(3) . ?
C11 H11 0.9300 . ?
C11 C12 1.376(3) . ?
C12 H12 0.9300 . ?
C12 C13 1.370(3) . ?
C13 H13 0.9300 . ?
C13 C14 1.382(2) . ?
C14 H14 0.9300 . ?
C15 C16 1.398(2) . ?
C15 C20 1.394(2) . ?
C16 H16 0.9300 . ?
C16 C17 1.379(2) . ?
C17 H17 0.9300 . ?
C17 C18 1.377(3) . ?
C18 H18 0.9300 . ?
C18 C19 1.375(3) . ?
C19 H19 0.9300 . ?
C19 C20 1.394(2) . ?
C20 C21 1.508(2) . ?
C21 H21A 0.9700 . ?
C21 H21B 0.9700 . ?
C21 C22 1.513(2) . ?
C22 C23 1.487(2) . ?
C23 C24 1.395(2) . ?
C23 C28 1.386(2) . ?
C24 H24 0.9300 . ?
C24 C25 1.378(3) . ?
C25 H25 0.9300 . ?
C25 C26 1.366(3) . ?
C26 H26 0.9300 . ?
C26 C27 1.382(4) . ?
C27 H27 0.9300 . ?
C27 C28 1.379(3) . ?
C28 H28 0.9300 . ?

loop_
_geom_torsion_atom_site_label_1
_geom_torsion_atom_site_label_2
_geom_torsion_atom_site_label_3
_geom_torsion_atom_site_label_4
_geom_torsion
_geom_torsion_site_symmetry_1
_geom_torsion_site_symmetry_2
_geom_torsion_site_symmetry_3
_geom_torsion_site_symmetry_4
_geom_torsion_publ_flag
S1 N1 N2 C8 -166.64(11) . . . . ?
S1 C1 C2 C3 175.99(12) . . . . ?
S1 C1 C6 C5 -175.74(15) . . . . ?
O1 S1 N1 N2 165.75(10) . . . . ?
O1 S1 C1 C2 -32.19(14) . . . . ?
O1 S1 C1 C6 144.68(14) . . . . ?
O2 S1 N1 N2 -66.18(12) . . . . ?
O2 S1 C1 C2 -164.26(12) . . . . ?
O2 S1 C1 C6 12.61(16) . . . . ?
O3 C4 C5 C6 178.98(19) . . . . ?
O4 C22 C23 C24 165.35(15) . . . . ?
O4 C22 C23 C28 -17.0(2) . . . . ?
N1 S1 C1 C2 80.64(13) . . . . ?
N1 S1 C1 C6 -102.49(14) . . . . ?
N1 N2 C8 C9 174.77(12) . . . . ?
N1 N2 C8 C15 -3.1(2) . . . . ?
N2 C8 C9 C10 -13.0(2) . . . . ?
N2 C8 C9 C14 168.93(13) . . . . ?
N2 C8 C15 C16 -91.81(17) . . . . ?
N2 C8 C15 C20 88.70(18) . . . . ?
C1 S1 N1 N2 49.20(12) . . . . ?
C1 C2 C3 C4 -0.4(2) . . . . ?
C2 C1 C6 C5 1.1(3) . . . . ?
C2 C3 C4 O3 -178.72(17) . . . . ?
C2 C3 C4 C5 1.5(3) . . . . ?
C3 C4 C5 C6 -1.2(3) . . . . ?
C4 C5 C6 C1 -0.1(3) . . . . ?
C6 C1 C2 C3 -0.9(2) . . . . ?
C7 O3 C4 C3 9.8(3) . . . . ?
C7 O3 C4 C5 -170.4(2) . . . . ?
C8 C9 C10 C11 -176.41(16) . . . . ?
C8 C9 C14 C13 176.39(14) . . . . ?
C8 C15 C16 C17 178.97(14) . . . . ?
C8 C15 C20 C19 -178.72(14) . . . . ?
C8 C15 C20 C21 1.9(2) . . . . ?
C9 C8 C15 C16 90.40(16) . . . . ?
C9 C8 C15 C20 -89.08(16) . . . . ?
C9 C10 C11 C12 0.2(3) . . . . ?
C10 C9 C14 C13 -1.8(2) . . . . ?
C10 C11 C12 C13 -2.3(3) . . . . ?
C11 C12 C13 C14 2.3(3) . . . . ?
C12 C13 C14 C9 -0.2(3) . . . . ?
C14 C9 C10 C11 1.7(2) . . . . ?
C15 C8 C9 C10 164.95(14) . . . . ?
C15 C8 C9 C14 -13.1(2) . . . . ?
C15 C16 C17 C18 0.1(2) . . . . ?
C15 C20 C21 C22 -105.04(16) . . . . ?
C16 C15 C20 C19 1.8(2) . . . . ?
C16 C15 C20 C21 -177.64(14) . . . . ?
C16 C17 C18 C19 1.0(3) . . . . ?
C17 C18 C19 C20 -0.7(3) . . . . ?
C18 C19 C20 C15 -0.7(3) . . . . ?
C18 C19 C20 C21 178.75(16) . . . . ?
C19 C20 C21 C22 75.53(19) . . . . ?
C20 C15 C16 C17 -1.5(2) . . . . ?
C20 C21 C22 O4 20.2(2) . . . . ?
C20 C21 C22 C23 -159.18(13) . . . . ?
C21 C22 C23 C24 -15.3(2) . . . . ?
C21 C22 C23 C28 162.36(15) . . . . ?
C22 C23 C24 C25 176.48(15) . . . . ?
C22 C23 C28 C27 -176.36(17) . . . . ?
C23 C24 C25 C26 0.1(3) . . . . ?
C24 C23 C28 C27 1.4(3) . . . . ?
C24 C25 C26 C27 0.7(3) . . . . ?
C25 C26 C27 C28 -0.5(3) . . . . ?
C26 C27 C28 C23 -0.6(3) . . . . ?
C28 C23 C24 C25 -1.2(2) . . . . ?
